data_4113247
loop_
_publ_author_name
'Fei Chen'
'Nian-Yong Zhu'
'Dan Yang'

_publ_section_title
;
 \g4-Aminoxy Peptides as New Peptidomimetic Foldamers
;
_journal_name_full 'Journal of the American Chemical Society'
_journal_page_first 15980
_journal_page_last 15981
_journal_paper_doi 10.1021/ja044493+
_journal_volume 126
_journal_year 2004
_chemical_formula_moiety 'C20 H30 N2 O3'
_chemical_formula_sum 'C20 H30 N2 O3'
_chemical_formula_weight 346.46
_chemical_name_systematic
;
 ?
;
_space_group_IT_number 15
_symmetry_cell_setting monoclinic
_symmetry_space_group_name_Hall '-C 2yc'
_symmetry_space_group_name_H-M 'C 1 2/c 1'
_atom_sites_solution_hydrogens geom
_atom_sites_solution_primary direct
_atom_sites_solution_secondary difmap
_audit_creation_method SHELXL-97
_cell_angle_alpha 90.00
_cell_angle_beta 100.33(3)
_cell_angle_gamma 90.00
_cell_formula_units_Z 8
_cell_length_a 22.367(5)
_cell_length_b 14.922(3)
_cell_length_c 11.941(2)
_cell_measurement_reflns_used 0
_cell_measurement_temperature 253(2)
_cell_measurement_theta_max 0
_cell_measurement_theta_min 0
_cell_volume 3920.8(14)
_computing_cell_refinement Scalepack
_computing_data_collection Marcontrol
_computing_data_reduction Denzo
_computing_molecular_graphics 'Ortep-3 for Windows (Farrugia, 1997)'
_computing_publication_material 'WinGX publication routines (Farrugia, 1999)'
_computing_structure_refinement 'SHELXL-97 (Sheldrick, 1997)'
_computing_structure_solution 'SHELXS-97 (Sheldrick, 1997)'
_diffrn_ambient_temperature 253(2)
_diffrn_measured_fraction_theta_full 0.911
_diffrn_measured_fraction_theta_max 0.911
_diffrn_measurement_device_type 'marresearch IPDS mar300'
_diffrn_measurement_method Oscillation
_diffrn_radiation_monochromator graphite
_diffrn_radiation_source 'fine-focus sealed tube'
_diffrn_radiation_type MoK\a
_diffrn_radiation_wavelength 0.71073
_diffrn_reflns_av_R_equivalents 0.0304
_diffrn_reflns_av_sigmaI/netI 0.0639
_diffrn_reflns_limit_h_max 26
_diffrn_reflns_limit_h_min -26
_diffrn_reflns_limit_k_max 15
_diffrn_reflns_limit_k_min -17
_diffrn_reflns_limit_l_max 14
_diffrn_reflns_limit_l_min -14
_diffrn_reflns_number 10605
_diffrn_reflns_theta_full 25.39
_diffrn_reflns_theta_max 25.39
_diffrn_reflns_theta_min 1.65
_exptl_absorpt_coefficient_mu 0.079
_exptl_absorpt_correction_T_max 0.9883
_exptl_absorpt_correction_T_min 0.9470
_exptl_absorpt_correction_type none
_exptl_crystal_colour colorless
_exptl_crystal_density_diffrn 1.174
_exptl_crystal_description prism
_exptl_crystal_F_000 1504
_exptl_crystal_size_max 0.70
_exptl_crystal_size_mid 0.50
_exptl_crystal_size_min 0.15
_refine_diff_density_max 0.195
_refine_diff_density_min -0.176
_refine_diff_density_rms 0.044
_refine_ls_extinction_method none
_refine_ls_goodness_of_fit_ref 0.939
_refine_ls_hydrogen_treatment mixed
_refine_ls_matrix_type full
_refine_ls_number_parameters 236
_refine_ls_number_reflns 3279
_refine_ls_number_restraints 0
_refine_ls_restrained_S_all 0.939
_refine_ls_R_factor_all 0.0544
_refine_ls_R_factor_gt 0.0358
_refine_ls_shift/su_max 0.001
_refine_ls_shift/su_mean 0.000
_refine_ls_structure_factor_coef Fsqd
_refine_ls_weighting_details 'calc w=1/[\s^2^(Fo^2^)+(0.0441P)^2^+0.0000P] where P=(Fo^2^+2Fc^2^)/3'
_refine_ls_weighting_scheme calc
_refine_ls_wR_factor_gt 0.0865
_refine_ls_wR_factor_ref 0.0905
_reflns_number_gt 2182
_reflns_number_total 3279
_reflns_threshold_expression >2sigma(I)
_cod_data_source_file ja0444932Bsi20040911_013612.cif
_cod_data_source_block mar1170
_cod_original_sg_symbol_H-M 'C 2/c'
_cod_database_code 4113247

loop_
_symmetry_equiv_pos_as_xyz
'x, y, z'
'-x, y, -z+1/2'
'x+1/2, y+1/2, z'
'-x+1/2, y+1/2, -z+1/2'
'-x, -y, -z'
'x, -y, z-1/2'
'-x+1/2, -y+1/2, -z'
'x+1/2, -y+1/2, z-1/2'

loop_
_atom_site_label
_atom_site_type_symbol
_atom_site_fract_x
_atom_site_fract_y
_atom_site_fract_z
_atom_site_U_iso_or_equiv
_atom_site_adp_type
_atom_site_occupancy
_atom_site_symmetry_multiplicity
_atom_site_calc_flag
_atom_site_refinement_flags
O1 O 0.27639(4) 0.40194(7) 0.35465(8) 0.0464(3) Uani 1 1 d .
O2 O 0.35550(5) 0.16613(7) 0.12904(9) 0.0528(3) Uani 1 1 d .
O3 O 0.23467(4) 0.14453(7) 0.10593(7) 0.0396(3) Uani 1 1 d .
N1 N 0.34108(6) 0.30668(9) 0.29106(10) 0.0384(3) Uani 1 1 d .
N2 N 0.27530(6) 0.07286(10) 0.12326(10) 0.0416(3) Uani 1 1 d .
C1 C 0.28910(7) 0.35201(10) 0.27896(11) 0.0355(4) Uani 1 1 d .
C2 C 0.24466(7) 0.33610(10) 0.16993(11) 0.0396(4) Uani 1 1 d .
H2A H 0.2662 0.3128 0.1125 0.048 Uiso 1 1 calc R
H2B H 0.2260 0.3925 0.1424 0.048 Uiso 1 1 calc R
C3 C 0.19531(7) 0.26964(10) 0.18852(12) 0.0402(4) Uani 1 1 d .
H3A H 0.1771 0.2901 0.2518 0.048 Uiso 1 1 calc R
H3B H 0.1638 0.2688 0.1212 0.048 Uiso 1 1 calc R
C4 C 0.21897(6) 0.17523(9) 0.21282(11) 0.0333(3) Uani 1 1 d .
H4 H 0.2561 0.1777 0.2706 0.040 Uiso 1 1 calc R
C5 C 0.17496(6) 0.11196(9) 0.25234(11) 0.0319(3) Uani 1 1 d .
C6 C 0.18793(7) 0.07263(10) 0.35894(11) 0.0402(4) Uani 1 1 d .
H6 H 0.2244 0.0858 0.4069 0.048 Uiso 1 1 calc R
C7 C 0.14766(8) 0.01448(11) 0.39501(13) 0.0468(4) Uani 1 1 d .
H7 H 0.1571 -0.0115 0.4668 0.056 Uiso 1 1 calc R
C8 C 0.09374(7) -0.00520(11) 0.32575(14) 0.0495(4) Uani 1 1 d .
H8 H 0.0665 -0.0444 0.3504 0.059 Uiso 1 1 calc R
C9 C 0.07977(7) 0.03338(11) 0.21872(13) 0.0479(4) Uani 1 1 d .
H9 H 0.0431 0.0202 0.1714 0.058 Uiso 1 1 calc R
C10 C 0.12015(6) 0.09105(10) 0.18281(11) 0.0394(4) Uani 1 1 d .
H10 H 0.1107 0.1166 0.1107 0.047 Uiso 1 1 calc R
C11 C 0.33479(7) 0.09022(11) 0.13342(11) 0.0391(4) Uani 1 1 d .
C12 C 0.37455(7) 0.00781(11) 0.15358(13) 0.0496(4) Uani 1 1 d .
H12 H 0.3516 -0.0442 0.1190 0.060 Uiso 1 1 calc R
C13 C 0.39224(9) -0.00705(13) 0.28099(14) 0.0760(6) Uani 1 1 d .
H13A H 0.4155 0.0432 0.3149 0.114 Uiso 1 1 calc R
H13B H 0.4162 -0.0606 0.2950 0.114 Uiso 1 1 calc R
H13C H 0.3562 -0.0131 0.3136 0.114 Uiso 1 1 calc R
C14 C 0.43070(9) 0.02002(15) 0.10044(17) 0.0845(7) Uani 1 1 d .
H14A H 0.4189 0.0251 0.0193 0.127 Uiso 1 1 calc R
H14B H 0.4570 -0.0308 0.1183 0.127 Uiso 1 1 calc R
H14C H 0.4517 0.0735 0.1300 0.127 Uiso 1 1 calc R
C15 C 0.38841(6) 0.30913(10) 0.39231(11) 0.0371(4) Uani 1 1 d .
H15 H 0.3895 0.3697 0.4242 0.045 Uiso 1 1 calc R
C16 C 0.37605(7) 0.24362(10) 0.48342(11) 0.0452(4) Uani 1 1 d .
H16A H 0.3377 0.2585 0.5060 0.054 Uiso 1 1 calc R
H16B H 0.3729 0.1833 0.4526 0.054 Uiso 1 1 calc R
C17 C 0.42675(7) 0.24721(11) 0.58692(12) 0.0531(5) Uani 1 1 d .
H17A H 0.4268 0.3057 0.6225 0.064 Uiso 1 1 calc R
H17B H 0.4191 0.2026 0.6418 0.064 Uiso 1 1 calc R
C18 C 0.48866(8) 0.23010(12) 0.55561(13) 0.0557(5) Uani 1 1 d .
H18A H 0.5199 0.2378 0.6226 0.067 Uiso 1 1 calc R
H18B H 0.4906 0.1688 0.5296 0.067 Uiso 1 1 calc R
C19 C 0.50069(7) 0.29340(12) 0.46315(13) 0.0540(5) Uani 1 1 d .
H19A H 0.5388 0.2773 0.4403 0.065 Uiso 1 1 calc R
H19B H 0.5046 0.3540 0.4929 0.065 Uiso 1 1 calc R
C20 C 0.44981(7) 0.29022(11) 0.35992(12) 0.0441(4) Uani 1 1 d .
H20A H 0.4577 0.3342 0.3045 0.053 Uiso 1 1 calc R
H20B H 0.4490 0.2315 0.3249 0.053 Uiso 1 1 calc R
H1 H 0.3465(7) 0.2708(11) 0.2379(12) 0.045(5) Uiso 1 1 d .
H2 H 0.2594(7) 0.0162(12) 0.1353(11) 0.058(5) Uiso 1 1 d .

loop_
_atom_site_aniso_label
_atom_site_aniso_U_11
_atom_site_aniso_U_22
_atom_site_aniso_U_33
_atom_site_aniso_U_23
_atom_site_aniso_U_13
_atom_site_aniso_U_12
O1 0.0518(7) 0.0402(7) 0.0481(6) -0.0083(5) 0.0108(5) 0.0082(5)
O2 0.0466(7) 0.0390(7) 0.0777(8) -0.0134(6) 0.0243(6) -0.0090(6)
O3 0.0395(6) 0.0407(7) 0.0404(6) 0.0035(4) 0.0122(5) 0.0068(5)
N1 0.0371(8) 0.0363(8) 0.0426(7) -0.0091(6) 0.0091(6) 0.0003(6)
N2 0.0355(8) 0.0317(8) 0.0597(8) 0.0018(6) 0.0143(6) 0.0030(7)
C1 0.0391(9) 0.0265(9) 0.0432(8) 0.0034(7) 0.0133(7) -0.0024(7)
C2 0.0422(9) 0.0348(9) 0.0415(8) 0.0056(7) 0.0067(7) 0.0015(8)
C3 0.0353(9) 0.0396(10) 0.0454(8) 0.0008(7) 0.0066(7) 0.0019(8)
C4 0.0315(8) 0.0361(9) 0.0321(7) -0.0014(6) 0.0048(6) 0.0010(7)
C5 0.0312(8) 0.0301(9) 0.0358(8) -0.0028(6) 0.0099(6) 0.0019(7)
C6 0.0402(9) 0.0407(10) 0.0391(8) 0.0008(7) 0.0059(7) 0.0010(8)
C7 0.0546(11) 0.0444(10) 0.0437(9) 0.0055(7) 0.0154(8) 0.0015(9)
C8 0.0511(11) 0.0394(10) 0.0645(11) -0.0015(8) 0.0280(9) -0.0070(8)
C9 0.0352(9) 0.0504(11) 0.0586(10) -0.0096(8) 0.0095(8) -0.0076(8)
C10 0.0359(9) 0.0446(10) 0.0379(8) -0.0014(7) 0.0068(7) -0.0002(8)
C11 0.0373(9) 0.0415(11) 0.0405(8) -0.0101(7) 0.0123(7) -0.0024(8)
C12 0.0389(10) 0.0428(11) 0.0649(11) -0.0168(8) 0.0033(8) 0.0041(8)
C13 0.0724(14) 0.0660(14) 0.0847(14) 0.0126(11) 0.0006(10) 0.0084(11)
C14 0.0617(14) 0.0973(17) 0.0994(14) -0.0157(12) 0.0282(12) 0.0249(12)
C15 0.0369(9) 0.0323(9) 0.0419(8) -0.0056(7) 0.0062(7) -0.0012(7)
C16 0.0487(10) 0.0416(10) 0.0493(9) -0.0002(7) 0.0199(8) 0.0003(8)
C17 0.0611(12) 0.0531(12) 0.0464(9) 0.0056(8) 0.0126(8) 0.0050(9)
C18 0.0519(11) 0.0579(12) 0.0553(10) 0.0071(8) 0.0038(8) 0.0070(9)
C19 0.0381(10) 0.0597(12) 0.0628(10) 0.0061(9) 0.0052(8) -0.0013(8)
C20 0.0384(9) 0.0455(10) 0.0504(9) 0.0027(7) 0.0133(7) -0.0015(8)

loop_
_atom_type_symbol
_atom_type_description
_atom_type_scat_dispersion_real
_atom_type_scat_dispersion_imag
_atom_type_scat_source
O O 0.0106 0.0060 'International Tables Vol C Tables 4.2.6.8 and 6.1.1.4'
N N 0.0061 0.0033 'International Tables Vol C Tables 4.2.6.8 and 6.1.1.4'
C C 0.0033 0.0016 'International Tables Vol C Tables 4.2.6.8 and 6.1.1.4'
H H 0.0000 0.0000 'International Tables Vol C Tables 4.2.6.8 and 6.1.1.4'

loop_
_geom_angle_atom_site_label_1
_geom_angle_atom_site_label_2
_geom_angle_atom_site_label_3
_geom_angle
N2 O3 C4 111.35(9)
C1 N1 C15 124.61(13)
C11 N2 O3 118.39(13)
O1 C1 N1 122.36(13)
O1 C1 C2 121.38(14)
N1 C1 C2 116.20(13)
C1 C2 C3 110.96(11)
C4 C3 C2 113.24(12)
O3 C4 C5 110.65(11)
O3 C4 C3 104.80(10)
C5 C4 C3 114.79(12)
C6 C5 C10 118.16(14)
C6 C5 C4 121.00(12)
C10 C5 C4 120.84(12)
C7 C6 C5 120.98(14)
C8 C7 C6 120.19(14)
C7 C8 C9 119.85(15)
C10 C9 C8 119.81(14)
C9 C10 C5 121.00(13)
O2 C11 N2 123.39(14)
O2 C11 C12 122.79(14)
N2 C11 C12 113.81(14)
C11 C12 C14 110.09(15)
C11 C12 C13 108.59(13)
C14 C12 C13 110.50(15)
N1 C15 C20 109.86(11)
N1 C15 C16 112.22(12)
C20 C15 C16 110.53(12)
C17 C16 C15 110.68(12)
C18 C17 C16 111.95(12)
C19 C18 C17 111.33(14)
C18 C19 C20 111.51(13)
C15 C20 C19 111.55(12)

loop_
_geom_bond_atom_site_label_1
_geom_bond_atom_site_label_2
_geom_bond_distance
O1 C1 1.2430(16)
O2 C11 1.2285(17)
O3 N2 1.3947(15)
O3 C4 1.4571(15)
N1 C1 1.3303(19)
N1 C15 1.4577(18)
N2 C11 1.3394(19)
C1 C2 1.5084(19)
C2 C3 1.529(2)
C3 C4 1.5144(19)
C4 C5 1.4999(19)
C5 C6 1.3843(18)
C5 C10 1.3873(19)
C6 C7 1.375(2)
C7 C8 1.366(2)
C8 C9 1.385(2)
C9 C10 1.371(2)
C11 C12 1.511(2)
C12 C14 1.516(2)
C12 C13 1.518(2)
C15 C20 1.518(2)
C15 C16 1.5243(19)
C16 C17 1.521(2)
C17 C18 1.519(2)
C18 C19 1.513(2)
C19 C20 1.521(2)
